data_4303824
loop_
_publ_author_name
'Daniel M. Wells'
'Geng Bang Jin'
'S. Skanthakumar'
'Richard G. Haire'
'L. Soderholm'
'James A. Ibers'

_publ_contact_author_address
;
Department of Chemistry
Northwestern University
Evanston, IL 60208-3113
;
_publ_contact_author_email ibers@chem.northwestern.edu
_publ_contact_author_fax '1 847 491 3976'
_publ_contact_author_name 'James A. Ibers'
_publ_contact_author_phone '1 847 491 5449'
_publ_section_title
;
Quaternary Neptunium Compounds: Syntheses and Characterization of KCuNpS3,
RbCuNpS3, CsCuNpS3, KAgNpS3, and CsAgNpS3
;
_journal_name_full 'Inorganic Chemistry'
_journal_page_first 11513
_journal_page_last 11517
_journal_paper_doi 10.1021/ic901229d
_journal_volume 48
_journal_year 2009
_chemical_formula_moiety 'Cs Cu Np S3'
_chemical_formula_sum 'Cs Cu Np S3'
_chemical_formula_weight 529.63
_chemical_name_common 'Cesium copper neptunium trisulfide'
_chemical_name_systematic
;
 Cesium copper neptunium trisulfide
;
_space_group_IT_number 63
_symmetry_cell_setting orthorhombic
_symmetry_space_group_name_Hall '-C 2c 2'
_symmetry_space_group_name_H-M 'C m c m'
_atom_sites_solution_primary direct
_atom_sites_solution_secondary difmap
_audit_creation_method SHELXL-97
_cell_angle_alpha 90.00
_cell_angle_beta 90.00
_cell_angle_gamma 90.00
_cell_formula_units_Z 4
_cell_length_a 3.9644(8)
_cell_length_b 15.162(3)
_cell_length_c 10.203(2)
_cell_measurement_reflns_used 973
_cell_measurement_temperature 100(2)
_cell_measurement_theta_max 27.67
_cell_measurement_theta_min 4.82
_cell_volume 613.3(2)
_computing_cell_refinement 'Bruker SAINT (Bruker, 2006)'
_computing_data_collection 'Bruker APEX2 (Bruker, 2006)'
_computing_data_reduction 'Bruker SAINT (Bruker, 2006)'
_computing_molecular_graphics 'CrystalMaker for Windows v2.0.6 (2008)'
_computing_publication_material 'Bruker SHELXTL'
_computing_structure_refinement 'SHELXL-97 (Sheldrick, 2008)'
_computing_structure_solution 'SHELXS-97 (Sheldrick, 2008)'
_diffrn_ambient_temperature 100(2)
_diffrn_measured_fraction_theta_full 0.967
_diffrn_measured_fraction_theta_max 0.967
_diffrn_measurement_device_type 'Bruker APEX-II CCD'
_diffrn_measurement_method '\f and \w scans'
_diffrn_radiation_monochromator graphite
_diffrn_radiation_source 'fine-focus sealed tube'
_diffrn_radiation_type MoK\a
_diffrn_radiation_wavelength 0.71073
_diffrn_reflns_av_R_equivalents 0.1169
_diffrn_reflns_av_sigmaI/netI 0.0809
_diffrn_reflns_limit_h_max 5
_diffrn_reflns_limit_h_min -6
_diffrn_reflns_limit_k_max 23
_diffrn_reflns_limit_k_min -22
_diffrn_reflns_limit_l_max 15
_diffrn_reflns_limit_l_min -15
_diffrn_reflns_number 5053
_diffrn_reflns_theta_full 33.58
_diffrn_reflns_theta_max 33.58
_diffrn_reflns_theta_min 3.35
_exptl_absorpt_coefficient_mu 27.038
_exptl_absorpt_correction_T_max 0.5521
_exptl_absorpt_correction_T_min 0.2947
_exptl_absorpt_correction_type numerical
_exptl_absorpt_process_details 'face-indexed (SADABS, Sheldrick, 2008)'
_exptl_crystal_colour black
_exptl_crystal_density_diffrn 5.736
_exptl_crystal_description rect.
_exptl_crystal_F_000 900
_exptl_crystal_size_max 0.09
_exptl_crystal_size_mid 0.05
_exptl_crystal_size_min 0.02
_refine_diff_density_max 4.174
_refine_diff_density_min -2.871
_refine_diff_density_rms 0.691
_refine_ls_extinction_coef 0.0024(3)
_refine_ls_extinction_expression Fc^*^=kFc[1+0.001xFc^2^\l^3^/sin(2\q)]^-1/4^
_refine_ls_extinction_method SHELXL
_refine_ls_goodness_of_fit_ref 0.965
_refine_ls_matrix_type full
_refine_ls_number_parameters 24
_refine_ls_number_reflns 683
_refine_ls_number_restraints 0
_refine_ls_restrained_S_all 0.965
_refine_ls_R_factor_all 0.0850
_refine_ls_R_factor_gt 0.0413
_refine_ls_shift/su_max 0.000
_refine_ls_shift/su_mean 0.000
_refine_ls_structure_factor_coef Fsqd
_refine_ls_weighting_details
; calc
 [1.00000]/
   [\s^2^(Fo^2^)+(0.0560Fo^2^)^2^]
;
_refine_ls_weighting_scheme calc
_refine_ls_wR_factor_gt 0.0912
_refine_ls_wR_factor_ref 0.1070
_reflns_number_gt 454
_reflns_number_total 683
_reflns_threshold_expression >2sigma(I)
_cod_data_source_file ic901229d_si_001_4.cif
_cod_data_source_block CsCu
_cod_depositor_comments
;
The following automatic conversions were performed:
'_symmetry_cell_setting' value 'Orthorhombic' changed to 'orthorhombic'
according to '/home/saulius/struct/CIF-dictionaries/cif_core.dic'
dictionary named 'cif_core.dic' version 2.4.1 from 2010-06-29.

Automatic conversion script
Id: cif_fix_enum 1527 2010-12-29 10:47:43Z saulius 
;
_cod_database_code 4303824

loop_
_symmetry_equiv_pos_as_xyz
'x, y, z'
'-x, -y, z+1/2'
'-x, y, -z+1/2'
'x, -y, -z'
'x+1/2, y+1/2, z'
'-x+1/2, -y+1/2, z+1/2'
'-x+1/2, y+1/2, -z+1/2'
'x+1/2, -y+1/2, -z'
'-x, -y, -z'
'x, y, -z-1/2'
'x, -y, z-1/2'
'-x, y, z'
'-x+1/2, -y+1/2, -z'
'x+1/2, y+1/2, -z-1/2'
'x+1/2, -y+1/2, z-1/2'
'-x+1/2, y+1/2, z'

loop_
_atom_site_label
_atom_site_type_symbol
_atom_site_fract_x
_atom_site_fract_y
_atom_site_fract_z
_atom_site_U_iso_or_equiv
_atom_site_adp_type
_atom_site_occupancy
_atom_site_symmetry_multiplicity
_atom_site_calc_flag
_atom_site_refinement_flags
_atom_site_disorder_assembly
_atom_site_disorder_group
Cs1 Cs 0.0000 0.74072(9) 0.2500 0.0140(3) Uani 1 4 d S . .
Cu1 Cu 0.0000 0.46559(18) 0.2500 0.0121(5) Uani 1 4 d S . .
Np1 Np 0.0000 0.0000 0.0000 0.0098(2) Uani 1 4 d S . .
S1 S 0.0000 0.0545(4) 0.2500 0.0121(10) Uani 1 4 d S . .
S2 S 0.0000 0.3845(2) 0.0568(3) 0.0116(7) Uani 1 2 d S . .

loop_
_atom_site_aniso_label
_atom_site_aniso_U_11
_atom_site_aniso_U_22
_atom_site_aniso_U_33
_atom_site_aniso_U_23
_atom_site_aniso_U_13
_atom_site_aniso_U_12
Cs1 0.0114(6) 0.0170(7) 0.0137(6) 0.000 0.000 0.000
Cu1 0.0113(12) 0.0165(13) 0.0084(11) 0.000 0.000 0.000
Np1 0.0077(4) 0.0152(4) 0.0066(3) 0.0003(3) 0.000 0.000
S1 0.007(2) 0.021(3) 0.008(2) 0.000 0.000 0.000
S2 0.0103(16) 0.0168(18) 0.0077(14) 0.0006(13) 0.000 0.000

loop_
_atom_type_symbol
_atom_type_description
_atom_type_scat_dispersion_real
_atom_type_scat_dispersion_imag
_atom_type_scat_source
S S 0.1246 0.1234 'International Tables Vol C Tables 4.2.6.8 and 6.1.1.4'
Cu Cu 0.3201 1.2651 'International Tables Vol C Tables 4.2.6.8 and 6.1.1.4'
Cs Cs -0.3680 2.1192 'International Tables Vol C Tables 4.2.6.8 and 6.1.1.4'
Np Np -11.4937 4.1493 'International Tables Vol C Tables 4.2.6.8 and 6.1.1.4'

loop_
_geom_angle_atom_site_label_1
_geom_angle_atom_site_label_2
_geom_angle_atom_site_label_3
_geom_angle
_geom_angle_site_symmetry_1
_geom_angle_site_symmetry_3
_geom_angle_publ_flag
S1 Cs1 S1 70.15(11) 5_455 5 ?
S1 Cs1 S2 145.54(6) 5_455 14_556 ?
S1 Cs1 S2 100.48(7) 5 14_556 ?
S1 Cs1 S2 100.48(7) 5_455 14_456 ?
S1 Cs1 S2 145.54(6) 5 14_456 ?
S2 Cs1 S2 68.00(7) 14_556 14_456 ?
S1 Cs1 S2 145.54(6) 5_455 5 ?
S1 Cs1 S2 100.48(7) 5 5 ?
S2 Cs1 S2 67.58(11) 14_556 5 ?
S2 Cs1 S2 104.12(11) 14_456 5 ?
S1 Cs1 S2 100.48(7) 5_455 5_455 ?
S1 Cs1 S2 145.54(6) 5 5_455 ?
S2 Cs1 S2 104.12(11) 14_556 5_455 ?
S2 Cs1 S2 67.58(11) 14_456 5_455 ?
S2 Cs1 S2 68.00(7) 5 5_455 ?
S1 Cs1 S2 64.89(5) 5_455 9_565 ?
S1 Cs1 S2 64.89(5) 5 9_565 ?
S2 Cs1 S2 142.60(6) 14_556 9_565 ?
S2 Cs1 S2 142.60(6) 14_456 9_565 ?
S2 Cs1 S2 80.98(8) 5 9_565 ?
S2 Cs1 S2 80.98(8) 5_455 9_565 ?
S1 Cs1 S2 64.89(5) 5_455 2_565 ?
S1 Cs1 S2 64.89(5) 5 2_565 ?
S2 Cs1 S2 80.98(8) 14_556 2_565 ?
S2 Cs1 S2 80.98(8) 14_456 2_565 ?
S2 Cs1 S2 142.60(6) 5 2_565 ?
S2 Cs1 S2 142.60(6) 5_455 2_565 ?
S2 Cs1 S2 117.54(12) 9_565 2_565 ?
S1 Cs1 Cu1 175.10(6) 5_455 5 ?
S1 Cs1 Cu1 114.75(6) 5 5 ?
S2 Cs1 Cu1 35.65(6) 14_556 5 ?
S2 Cs1 Cu1 75.49(5) 14_456 5 ?
S2 Cs1 Cu1 35.65(6) 5 5 ?
S2 Cs1 Cu1 75.49(5) 5_455 5 ?
S2 Cs1 Cu1 116.63(5) 9_565 5 ?
S2 Cs1 Cu1 116.63(5) 2_565 5 ?
S1 Cs1 Cu1 114.75(6) 5_455 5_455 ?
S1 Cs1 Cu1 175.10(6) 5 5_455 ?
S2 Cs1 Cu1 75.49(5) 14_556 5_455 ?
S2 Cs1 Cu1 35.65(6) 14_456 5_455 ?
S2 Cs1 Cu1 75.49(5) 5 5_455 ?
S2 Cs1 Cu1 35.65(6) 5_455 5_455 ?
S2 Cs1 Cu1 116.63(5) 9_565 5_455 ?
S2 Cs1 Cu1 116.63(5) 2_565 5_455 ?
Cu1 Cs1 Cu1 60.35(5) 5 5_455 ?
S1 Cs1 Cs1 125.07(6) 5_455 1_655 ?
S1 Cs1 Cs1 54.93(6) 5 1_655 ?
S2 Cs1 Cs1 56.00(3) 14_556 1_655 ?
S2 Cs1 Cs1 124.00(3) 14_456 1_655 ?
S2 Cs1 Cs1 56.00(3) 5 1_655 ?
S2 Cs1 Cs1 124.00(3) 5_455 1_655 ?
S2 Cs1 Cs1 90.0 9_565 1_655 ?
S2 Cs1 Cs1 90.0 2_565 1_655 ?
Cu1 Cs1 Cs1 59.83(2) 5 1_655 ?
Cu1 Cs1 Cs1 120.17(2) 5_455 1_655 ?
S1 Cs1 Cs1 54.93(6) 5_455 1_455 ?
S1 Cs1 Cs1 125.07(6) 5 1_455 ?
S2 Cs1 Cs1 124.00(3) 14_556 1_455 ?
S2 Cs1 Cs1 56.00(3) 14_456 1_455 ?
S2 Cs1 Cs1 124.00(3) 5 1_455 ?
S2 Cs1 Cs1 56.00(3) 5_455 1_455 ?
S2 Cs1 Cs1 90.0 9_565 1_455 ?
S2 Cs1 Cs1 90.0 2_565 1_455 ?
Cu1 Cs1 Cs1 120.17(2) 5 1_455 ?
Cu1 Cs1 Cs1 59.83(2) 5_455 1_455 ?
Cs1 Cs1 Cs1 180.0 1_655 1_455 ?
S2 Cu1 S2 116.1(2) . 10_556 y
S2 Cu1 S1 107.32(7) . 5 y
S2 Cu1 S1 107.32(7) 10_556 5 ?
S2 Cu1 S1 107.32(7) . 5_455 ?
S2 Cu1 S1 107.32(7) 10_556 5_455 ?
S1 Cu1 S1 111.6(2) 5 5_455 y
S2 Cu1 Np1 138.22(7) . 6 ?
S2 Cu1 Np1 54.76(6) 10_556 6 ?
S1 Cu1 Np1 53.81(3) 5 6 ?
S1 Cu1 Np1 114.28(8) 5_455 6 ?
S2 Cu1 Np1 54.76(6) . 5_455 ?
S2 Cu1 Np1 138.22(7) 10_556 5_455 ?
S1 Cu1 Np1 114.28(8) 5 5_455 ?
S1 Cu1 Np1 53.81(3) 5_455 5_455 ?
Np1 Cu1 Np1 161.65(10) 6 5_455 ?
S2 Cu1 Np1 138.22(7) . 6_455 ?
S2 Cu1 Np1 54.76(6) 10_556 6_455 ?
S1 Cu1 Np1 114.28(8) 5 6_455 ?
S1 Cu1 Np1 53.81(3) 5_455 6_455 ?
Np1 Cu1 Np1 74.566(19) 6 6_455 ?
Np1 Cu1 Np1 102.43(2) 5_455 6_455 ?
S2 Cu1 Np1 54.76(6) . 5 ?
S2 Cu1 Np1 138.22(7) 10_556 5 ?
S1 Cu1 Np1 53.81(3) 5 5 ?
S1 Cu1 Np1 114.28(8) 5_455 5 ?
Np1 Cu1 Np1 102.43(2) 6 5 ?
Np1 Cu1 Np1 74.566(19) 5_455 5 ?
Np1 Cu1 Np1 161.65(10) 6_455 5 ?
S2 Cu1 Cs1 62.77(9) . 5_445 ?
S2 Cu1 Cs1 62.77(9) 10_556 5_445 ?
S1 Cu1 Cs1 154.39(13) 5 5_445 ?
S1 Cu1 Cs1 94.05(12) 5_455 5_445 ?
Np1 Cu1 Cs1 116.25(5) 6 5_445 ?
Np1 Cu1 Cs1 80.41(3) 5_455 5_445 ?
Np1 Cu1 Cs1 80.41(3) 6_455 5_445 ?
Np1 Cu1 Cs1 116.25(5) 5 5_445 ?
S2 Cu1 Cs1 62.77(9) . 5_545 ?
S2 Cu1 Cs1 62.77(9) 10_556 5_545 ?
S1 Cu1 Cs1 94.05(12) 5 5_545 ?
S1 Cu1 Cs1 154.39(13) 5_455 5_545 ?
Np1 Cu1 Cs1 80.41(3) 6 5_545 ?
Np1 Cu1 Cs1 116.25(5) 5_455 5_545 ?
Np1 Cu1 Cs1 116.25(5) 6_455 5_545 ?
Np1 Cu1 Cs1 80.41(3) 5 5_545 ?
Cs1 Cu1 Cs1 60.35(5) 5_445 5_545 ?
S2 Cu1 Cs1 121.96(11) . . ?
S2 Cu1 Cs1 121.96(11) 10_556 . ?
S1 Cu1 Cs1 55.78(12) 5 . ?
S1 Cu1 Cs1 55.78(12) 5_455 . ?
Np1 Cu1 Cs1 80.83(5) 6 . ?
Np1 Cu1 Cs1 80.83(5) 5_455 . ?
Np1 Cu1 Cs1 80.83(5) 6_455 . ?
Np1 Cu1 Cs1 80.83(5) 5 . ?
Cs1 Cu1 Cs1 149.83(2) 5_445 . ?
Cs1 Cu1 Cs1 149.83(2) 5_545 . ?
S1 Np1 S1 180.0 9 . y
S1 Np1 S2 89.77(11) 9 13 y
S1 Np1 S2 90.23(11) . 13 ?
S1 Np1 S2 90.23(11) 9 5_445 ?
S1 Np1 S2 89.77(11) . 5_445 ?
S2 Np1 S2 180.00(19) 13 5_445 y
S1 Np1 S2 89.77(11) 9 13_455 ?
S1 Np1 S2 90.23(11) . 13_455 ?
S2 Np1 S2 94.11(12) 13 13_455 ?
S2 Np1 S2 85.89(12) 5_445 13_455 ?
S1 Np1 S2 90.23(11) 9 5_545 ?
S1 Np1 S2 89.77(11) . 5_545 ?
S2 Np1 S2 85.89(12) 13 5_545 ?
S2 Np1 S2 94.11(12) 5_445 5_545 ?
S2 Np1 S2 180.00(19) 13_455 5_545 ?
S1 Np1 Cu1 46.18(7) 9 13_455 ?
S1 Np1 Cu1 133.82(7) . 13_455 ?
S2 Np1 Cu1 99.99(7) 13 13_455 ?
S2 Np1 Cu1 80.01(7) 5_445 13_455 ?
S2 Np1 Cu1 44.50(8) 13_455 13_455 ?
S2 Np1 Cu1 135.50(8) 5_545 13_455 ?
S1 Np1 Cu1 133.82(7) 9 5_545 ?
S1 Np1 Cu1 46.18(7) . 5_545 ?
S2 Np1 Cu1 80.01(7) 13 5_545 ?
S2 Np1 Cu1 99.99(7) 5_445 5_545 ?
S2 Np1 Cu1 135.50(8) 13_455 5_545 ?
S2 Np1 Cu1 44.50(8) 5_545 5_545 ?
Cu1 Np1 Cu1 180.00(10) 13_455 5_545 ?
S1 Np1 Cu1 46.18(7) 9 13 ?
S1 Np1 Cu1 133.82(7) . 13 ?
S2 Np1 Cu1 44.50(8) 13 13 ?
S2 Np1 Cu1 135.50(8) 5_445 13 ?
S2 Np1 Cu1 99.99(7) 13_455 13 ?
S2 Np1 Cu1 80.01(7) 5_545 13 ?
Cu1 Np1 Cu1 74.566(19) 13_455 13 ?
Cu1 Np1 Cu1 105.434(19) 5_545 13 ?
S1 Np1 Cu1 133.82(7) 9 5_445 ?
S1 Np1 Cu1 46.18(7) . 5_445 ?
S2 Np1 Cu1 135.50(8) 13 5_445 ?
S2 Np1 Cu1 44.50(8) 5_445 5_445 ?
S2 Np1 Cu1 80.01(7) 13_455 5_445 ?
S2 Np1 Cu1 99.99(7) 5_545 5_445 ?
Cu1 Np1 Cu1 105.434(19) 13_455 5_445 ?
Cu1 Np1 Cu1 74.566(19) 5_545 5_445 ?
Cu1 Np1 Cu1 180.00(10) 13 5_445 ?
S1 Np1 Np1 90.0 9 1_655 ?
S1 Np1 Np1 90.0 . 1_655 ?
S2 Np1 Np1 42.95(6) 13 1_655 ?
S2 Np1 Np1 137.05(6) 5_445 1_655 ?
S2 Np1 Np1 137.05(6) 13_455 1_655 ?
S2 Np1 Np1 42.95(6) 5_545 1_655 ?
Cu1 Np1 Np1 127.283(10) 13_455 1_655 ?
Cu1 Np1 Np1 52.717(10) 5_545 1_655 ?
Cu1 Np1 Np1 52.717(10) 13 1_655 ?
Cu1 Np1 Np1 127.283(10) 5_445 1_655 ?
S1 Np1 Np1 90.0 9 1_455 ?
S1 Np1 Np1 90.0 . 1_455 ?
S2 Np1 Np1 137.05(6) 13 1_455 ?
S2 Np1 Np1 42.95(6) 5_445 1_455 ?
S2 Np1 Np1 42.95(6) 13_455 1_455 ?
S2 Np1 Np1 137.05(6) 5_545 1_455 ?
Cu1 Np1 Np1 52.717(10) 13_455 1_455 ?
Cu1 Np1 Np1 127.283(10) 5_545 1_455 ?
Cu1 Np1 Np1 127.283(10) 13 1_455 ?
Cu1 Np1 Np1 52.717(10) 5_445 1_455 ?
Np1 Np1 Np1 180.0 1_655 1_455 ?
Cu1 S1 Cu1 111.6(2) 5_445 5_545 ?
Cu1 S1 Np1 80.02(9) 5_445 . ?
Cu1 S1 Np1 80.02(9) 5_545 . ?
Cu1 S1 Np1 80.02(9) 5_445 2 ?
Cu1 S1 Np1 80.02(9) 5_545 2 ?
Np1 S1 Np1 144.1(2) . 2 ?
Cu1 S1 Cs1 159.29(17) 5_445 5_545 ?
Cu1 S1 Cs1 89.15(8) 5_545 5_545 ?
Np1 S1 Cs1 104.61(8) . 5_545 ?
Np1 S1 Cs1 104.61(8) 2 5_545 ?
Cu1 S1 Cs1 89.15(8) 5_445 5_445 ?
Cu1 S1 Cs1 159.29(17) 5_545 5_445 ?
Np1 S1 Cs1 104.61(8) . 5_445 ?
Np1 S1 Cs1 104.61(8) 2 5_445 ?
Cs1 S1 Cs1 70.15(11) 5_545 5_445 ?
Cu1 S2 Np1 80.74(10) . 5 ?
Cu1 S2 Np1 80.74(10) . 5_455 ?
Np1 S2 Np1 94.11(12) 5 5_455 ?
Cu1 S2 Cs1 81.58(10) . 5_445 ?
Np1 S2 Cs1 157.82(12) 5 5_445 ?
Np1 S2 Cs1 96.16(4) 5_455 5_445 ?
Cu1 S2 Cs1 81.58(10) . 5_545 ?
Np1 S2 Cs1 96.16(4) 5 5_545 ?
Np1 S2 Cs1 157.82(12) 5_455 5_545 ?
Cs1 S2 Cs1 68.00(7) 5_445 5_545 ?
Cu1 S2 Cs1 179.27(16) . 9_565 ?
Np1 S2 Cs1 98.77(9) 5 9_565 ?
Np1 S2 Cs1 98.77(9) 5_455 9_565 ?
Cs1 S2 Cs1 99.02(8) 5_445 9_565 ?
Cs1 S2 Cs1 99.02(8) 5_545 9_565 ?

loop_
_geom_bond_atom_site_label_1
_geom_bond_atom_site_label_2
_geom_bond_distance
_geom_bond_site_symmetry_2
_geom_bond_publ_flag
Cs1 S1 3.450(5) 5_455 y
Cs1 S1 3.450(5) 5 ?
Cs1 S2 3.545(3) 14_556 y
Cs1 S2 3.545(3) 14_456 ?
Cs1 S2 3.545(3) 5 ?
Cs1 S2 3.545(3) 5_455 ?
Cs1 S2 3.661(4) 9_565 y
Cs1 S2 3.661(4) 2_565 ?
Cs1 Cu1 3.944(3) 5 ?
Cs1 Cu1 3.944(3) 5_455 ?
Cs1 Cs1 3.9644(8) 1_655 ?
Cs1 Cs1 3.9644(8) 1_455 ?
Cu1 S2 2.324(4) . y
Cu1 S2 2.324(4) 10_556 ?
Cu1 S1 2.397(4) 5 y
Cu1 S1 2.397(4) 5_455 ?
Cu1 Np1 3.2723(6) 6 ?
Cu1 Np1 3.2723(6) 5_455 ?
Cu1 Np1 3.2723(6) 6_455 ?
Cu1 Np1 3.2723(6) 5 ?
Cu1 Cs1 3.944(3) 5_445 ?
Cu1 Cs1 3.944(3) 5_545 ?
Np1 S1 2.6814(18) 9 y
Np1 S1 2.6814(18) . ?
Np1 S2 2.708(3) 13 y
Np1 S2 2.708(3) 5_445 ?
Np1 S2 2.708(3) 13_455 ?
Np1 S2 2.708(3) 5_545 ?
Np1 Cu1 3.2723(6) 13_455 ?
Np1 Cu1 3.2723(6) 5_545 ?
Np1 Cu1 3.2723(6) 13 ?
Np1 Cu1 3.2723(6) 5_445 ?
Np1 Np1 3.9644(8) 1_655 ?
Np1 Np1 3.9644(8) 1_455 ?
S1 Cu1 2.397(4) 5_445 ?
S1 Cu1 2.397(4) 5_545 ?
S1 Np1 2.6814(18) 2 ?
S1 Cs1 3.450(5) 5_545 ?
S1 Cs1 3.450(5) 5_445 ?
S2 Np1 2.708(3) 5 ?
S2 Np1 2.708(3) 5_455 ?
S2 Cs1 3.545(3) 5_445 ?
S2 Cs1 3.545(3) 5_545 ?
S2 Cs1 3.661(4) 9_565 ?
